data_7209453
loop_
_publ_author_name
'Mueller-Bunz, H.'
'Schleid, T.'
'Nikelski, T.'

_publ_section_title
;
 Einkristalle des Neodym(III)-meta-Borats Nd (B O2)3 und -ortho-Borats Nd
 (B O3)
;
_journal_name_full
;
Zeitschrift fuer Naturforschung, Teil B. Anorganische Chemie, Organische
 Chemie (42,1987-)
;
_journal_page_first 375
_journal_page_last 380
_journal_volume 58
_journal_year 2003
_chemical_formula_sum 'B3 Nd O6'
_chemical_name_systematic 'Nd (B O2)3'
_space_group_IT_number 15
_symmetry_space_group_name_Hall '-C 2yc'
_symmetry_space_group_name_H-M 'C 1 2/c 1'
_cell_angle_alpha 90
_cell_angle_beta 126.639
_cell_angle_gamma 90
_cell_formula_units_Z 4
_cell_length_a 9.8324
_cell_length_b 8.0932
_cell_length_c 6.3771
_cell_volume 407.193
_citation_journal_id_ASTM ZNBSEN
_cod_data_source_file boron_471.cif
_cod_data_source_block B3Nd1O6
_cod_original_cell_volume 407.1929
_cod_original_formula_sum 'B3 Nd1 O6'
_cod_database_code 7209453

loop_
_symmetry_equiv_pos_as_xyz
x,y,z
-x,y,-z+1/2
-x,-y,-z
x,-y,z-1/2
x+1/2,y+1/2,z
-x+1/2,y+1/2,-z+1/2
-x+1/2,-y+1/2,-z
x+1/2,-y+1/2,z-1/2

loop_
_atom_site_label
_atom_site_type_symbol
_atom_site_fract_x
_atom_site_fract_y
_atom_site_fract_z
_atom_site_occupancy
_atom_site_U_iso_or_equiv
O2 O-2 0.3984 0.3134 0.5065 1 0.0
Nd1 Nd+3 0 0.70023 0.25 1 0.0
B2 B+3 0.2744 0.4332 0.4167 1 0.0
O3 O-2 0.2981 0.5879 0.4998 1 0.0
O1 O-2 0.60543 0.1119 0.7111 1 0.0
B1 B+3 0 0.2784 0.25 1 0.0
